data_2022279
loop_
_publ_author_name
'Rutherford, Ryan Noboru'
'Ura, Shinji'
'Chan, Tak-Hang'
'Fukumoto, Kozo'
'Nishioka, Takanori'
'Renzetti, Andrea'

_publ_section_title
;
 Dibenzoate esters of <i>cis</i>-tetralin-2,3-diol as analogs of
 (--)-epigallocatechin gallate: synthesis and crystal structure of
 anticancer drug candidates
;
_journal_coeditor_code OP3007
_journal_issue 12
_journal_name_full 'Acta Crystallographica Section C'
_journal_page_first
;
;
_journal_paper_doi 10.1107/S2053229620014916
_journal_volume 76
_journal_year 2020
_chemical_formula_iupac 'C24 H14 F6 O4'
_chemical_formula_moiety 'C24 H14 F6 O4'
_chemical_formula_sum 'C24 H14 F6 O4'
_chemical_formula_weight 480.35
_chemical_name_systematic
;
(2<i>R</i>,3<i>S</i>)-1,2,3,4-Tetrahydronaphthalene-2,3-diyl
bis(3,4,5-trifluorobenzoate)
;
_space_group_crystal_system monoclinic
_space_group_IT_number 15
_space_group_name_Hall '-C 2yc'
_space_group_name_H-M_alt 'C 1 2/c 1'
_atom_sites_solution_hydrogens geom
_atom_sites_solution_primary dual
_audit_creation_method
;
Olex2 1.3
(compiled 2020.02.04 svn.rd84adfe8 for OlexSys, GUI svn.r6032)
;
_cell_angle_alpha 90
_cell_angle_beta 97.204(4)
_cell_angle_gamma 90
_cell_formula_units_Z 8
_cell_length_a 30.399(10)
_cell_length_b 9.176(3)
_cell_length_c 14.994(5)
_cell_measurement_reflns_used 4720
_cell_measurement_temperature 193.4
_cell_measurement_theta_max 27.4794
_cell_measurement_theta_min 3.0057
_cell_volume 4149(2)
_computing_cell_refinement
;
CrystalClear (Rigaku, 2008)
;
_computing_data_collection
;
CrystalClear (Rigaku, 2008)
;
_computing_data_reduction
;
CrystalClear (Rigaku, 2008)
;
_computing_molecular_graphics
;
OLEX2 (Dolomanov <i>et al.</i>, 2009)
;
_computing_publication_material
;
OLEX2 (Dolomanov <i>et al.</i>, 2009)
;
_computing_structure_refinement
;
SHELXL2018 (Sheldrick, 2015b)
;
_computing_structure_solution
;
SHELXT2018 (Sheldrick, 2015a)
;
_diffrn_ambient_temperature 193.4
_diffrn_detector_area_resol_mean 28.5714
_diffrn_measured_fraction_theta_full 0.995
_diffrn_measured_fraction_theta_max 0.995
_diffrn_measurement_device
;
Rigaku Saturn724+ (2x2 bin mode)
;
_diffrn_measurement_device_type 'Rigaku Saturn724+ (2x2 bin mode)'
_diffrn_measurement_method dtprofit.ref
_diffrn_radiation_type MoK\a
_diffrn_radiation_wavelength 0.71075
_diffrn_reflns_av_R_equivalents 0.0360
_diffrn_reflns_av_unetI/netI 0.0291
_diffrn_reflns_limit_h_max 39
_diffrn_reflns_limit_h_min -39
_diffrn_reflns_limit_k_max 11
_diffrn_reflns_limit_k_min -11
_diffrn_reflns_limit_l_max 19
_diffrn_reflns_limit_l_min -19
_diffrn_reflns_number 20773
_diffrn_reflns_theta_full 25.242
_diffrn_reflns_theta_max 27.446
_diffrn_reflns_theta_min 3.006
_exptl_absorpt_coefficient_mu 0.140
_exptl_absorpt_correction_T_max 1.0000
_exptl_absorpt_correction_T_min 0.7129
_exptl_absorpt_correction_type empirical
_exptl_absorpt_process_details DTABSCOR
_exptl_crystal_colour colourless
_exptl_crystal_density_diffrn 1.538
_exptl_crystal_description prism
_exptl_crystal_F_000 1952
_exptl_crystal_size_max 0.175
_exptl_crystal_size_mid 0.094
_exptl_crystal_size_min 0.092
_refine_diff_density_max 0.196
_refine_diff_density_min -0.278
_refine_ls_extinction_method none
_refine_ls_goodness_of_fit_ref 1.006
_refine_ls_hydrogen_treatment constr
_refine_ls_matrix_type full
_refine_ls_number_parameters 307
_refine_ls_number_reflns 4718
_refine_ls_number_restraints 0
_refine_ls_restrained_S_all 1.006
_refine_ls_R_factor_all 0.0572
_refine_ls_R_factor_gt 0.0410
_refine_ls_shift/su_max 0.000
_refine_ls_shift/su_mean 0.000
_refine_ls_structure_factor_coef Fsqd
_refine_ls_weighting_details 'w=1/[\s^2^(Fo^2^)+(0.0689P)^2^] where P=(Fo^2^+2Fc^2^)/3'
_refine_ls_weighting_scheme calc
_refine_ls_wR_factor_gt 0.1111
_refine_ls_wR_factor_ref 0.1204
_reflns_number_gt 3317
_reflns_number_total 4718
_reflns_threshold_expression 'I > 2\s(I)'
_cod_data_source_file op3007sup1.cif
_cod_data_source_block 6
_cod_original_cell_volume 4150(2)
_cod_database_code 2022279
_shelx_space_group_comment
;
The symmetry employed for this shelxl refinement is uniquely defined
by the following loop, which should always be used as a source of
symmetry information in preference to the above space-group names.
They are only intended as comments.
;

loop_
_space_group_symop_operation_xyz
'x, y, z'
'-x, y, -z+1/2'
'x+1/2, y+1/2, z'
'-x+1/2, y+1/2, -z+1/2'
'-x, -y, -z'
'x, -y, z-1/2'
'-x+1/2, -y+1/2, -z'
'x+1/2, -y+1/2, z-1/2'

loop_
_atom_site_type_symbol
_atom_site_label
_atom_site_fract_x
_atom_site_fract_y
_atom_site_fract_z
_atom_site_U_iso_or_equiv
_atom_site_adp_type
_atom_site_calc_flag
_atom_site_occupancy
_atom_site_disorder_assembly
_atom_site_disorder_group
O O1 -0.42150(3) -0.24401(9) -0.29860(6) 0.0457(2) Uani d 1 . .
F F5 -0.29014(3) -0.26696(10) -0.75797(6) 0.0727(3) Uani d 1 . .
O O3 -0.34776(3) -0.14683(10) -0.37857(6) 0.0513(2) Uani d 1 . .
O O4 -0.28229(3) -0.02898(12) -0.36197(7) 0.0600(3) Uani d 1 . .
F F4 -0.23441(3) -0.07078(12) -0.67027(6) 0.0818(3) Uani d 1 . .
F F6 -0.35691(3) -0.37908(12) -0.67886(6) 0.0882(3) Uani d 1 . .
O O2 -0.48416(3) -0.14070(12) -0.36481(9) 0.0796(4) Uani d 1 . .
F F1 -0.57826(4) -0.57051(14) -0.46755(7) 0.1059(4) Uani d 1 . .
F F3 -0.45007(4) -0.77437(11) -0.31262(8) 0.1056(4) Uani d 1 . .
F F2 -0.53110(5) -0.80613(12) -0.40746(8) 0.1213(5) Uani d 1 . .
C C19 -0.30713(4) -0.14181(14) -0.50193(9) 0.0455(3) Uani d 1 . .
C C18 -0.31038(4) -0.09802(15) -0.40761(9) 0.0476(3) Uani d 1 . .
C C12 -0.47953(4) -0.39868(14) -0.35625(8) 0.0438(3) Uani d 1 . .
C C24 -0.33582(5) -0.24260(15) -0.54698(10) 0.0546(4) Uani d 1 . .
H H24 -0.359297 -0.283633 -0.518978 0.066 Uiso calc 1 . .
C C5 -0.38171(4) -0.14037(15) -0.11268(9) 0.0521(3) Uani d 1 . .
C C11 -0.46275(4) -0.24714(14) -0.34107(9) 0.0460(3) Uani d 1 . .
C C3 -0.33177(4) -0.23110(17) -0.22433(9) 0.0559(4) Uani d 1 . .
H H3A -0.340438 -0.327858 -0.249968 0.067 Uiso calc 1 . .
H H3B -0.299146 -0.222529 -0.221040 0.067 Uiso calc 1 . .
C C20 -0.27298(4) -0.08240(15) -0.54366(9) 0.0502(3) Uani d 1 . .
H H20 -0.253370 -0.013052 -0.513025 0.060 Uiso calc 1 . .
C C2 -0.35328(4) -0.11385(15) -0.28586(9) 0.0499(3) Uani d 1 . .
H H2 -0.338585 -0.018539 -0.268980 0.060 Uiso calc 1 . .
C C4 -0.34486(4) -0.22103(16) -0.13056(9) 0.0535(4) Uani d 1 . .
C C6 -0.40911(4) -0.05403(15) -0.18551(10) 0.0533(4) Uani d 1 . .
H H6A -0.401557 0.050513 -0.177655 0.064 Uiso calc 1 . .
H H6B -0.440867 -0.065419 -0.178400 0.064 Uiso calc 1 . .
C C23 -0.32960(5) -0.28181(16) -0.63285(10) 0.0565(4) Uani d 1 . .
C C13 -0.52183(4) -0.41464(17) -0.40317(8) 0.0540(4) Uani d 1 . .
H H13 -0.538970 -0.331635 -0.423176 0.065 Uiso calc 1 . .
C C22 -0.29575(5) -0.22500(15) -0.67471(9) 0.0536(4) Uani d 1 . .
C C1 -0.40215(4) -0.09992(14) -0.27959(9) 0.0475(3) Uani d 1 . .
H H1 -0.415907 -0.027404 -0.324470 0.057 Uiso calc 1 . .
C C17 -0.45477(5) -0.51907(15) -0.32590(9) 0.0517(3) Uani d 1 . .
H H17 -0.425934 -0.508165 -0.293956 0.062 Uiso calc 1 . .
C C10 -0.39252(5) -0.13788(18) -0.02492(10) 0.0638(4) Uani d 1 . .
H H10 -0.417454 -0.083226 -0.011767 0.077 Uiso calc 1 . .
C C21 -0.26781(4) -0.12459(16) -0.62926(10) 0.0537(4) Uani d 1 . .
C C14 -0.53810(6) -0.5516(2) -0.41978(10) 0.0688(5) Uani d 1 . .
C C7 -0.32021(6) -0.29590(19) -0.06109(11) 0.0697(5) Uani d 1 . .
H H7 -0.295142 -0.350722 -0.073316 0.084 Uiso calc 1 . .
C C9 -0.36760(7) -0.21340(19) 0.04277(11) 0.0756(5) Uani d 1 . .
H H9 -0.375514 -0.210948 0.102072 0.091 Uiso calc 1 . .
C C16 -0.47285(7) -0.65502(16) -0.34303(11) 0.0683(5) Uani d 1 . .
C C15 -0.51432(7) -0.67264(19) -0.38997(11) 0.0757(5) Uani d 1 . .
C C8 -0.33119(7) -0.2927(2) 0.02488(12) 0.0794(5) Uani d 1 . .
H H8 -0.313866 -0.344500 0.071637 0.095 Uiso calc 1 . .

loop_
_atom_site_aniso_label
_atom_site_aniso_U_11
_atom_site_aniso_U_22
_atom_site_aniso_U_33
_atom_site_aniso_U_12
_atom_site_aniso_U_13
_atom_site_aniso_U_23
O1 0.0407(5) 0.0372(5) 0.0559(6) -0.0003(4) -0.0066(4) -0.0027(4)
F5 0.0893(7) 0.0764(6) 0.0500(5) 0.0105(5) -0.0009(5) -0.0039(4)
O3 0.0445(5) 0.0564(6) 0.0513(6) -0.0098(4) -0.0004(4) -0.0067(4)
O4 0.0462(5) 0.0686(7) 0.0623(6) -0.0125(5) -0.0049(5) -0.0123(5)
F4 0.0796(7) 0.0959(8) 0.0730(6) -0.0177(5) 0.0225(5) -0.0008(5)
F6 0.0932(7) 0.0945(7) 0.0731(6) -0.0333(6) -0.0051(5) -0.0287(5)
O2 0.0558(6) 0.0465(6) 0.1262(10) 0.0073(5) -0.0282(6) 0.0005(6)
F1 0.0866(7) 0.1446(11) 0.0837(7) -0.0705(7) 0.0002(6) -0.0150(7)
F3 0.1548(11) 0.0424(5) 0.1244(9) 0.0034(6) 0.0357(8) 0.0136(5)
F2 0.1773(13) 0.0744(7) 0.1191(9) -0.0741(8) 0.0461(9) -0.0233(7)
C19 0.0397(7) 0.0421(7) 0.0515(8) 0.0035(5) -0.0071(6) -0.0004(6)
C18 0.0401(7) 0.0451(7) 0.0554(8) -0.0008(6) -0.0032(6) -0.0013(6)
C12 0.0486(7) 0.0455(7) 0.0376(7) -0.0068(6) 0.0061(5) -0.0029(5)
C24 0.0461(7) 0.0548(8) 0.0603(9) -0.0070(6) -0.0037(6) -0.0028(7)
C5 0.0498(8) 0.0492(8) 0.0555(9) -0.0047(6) -0.0009(6) -0.0140(6)
C11 0.0402(7) 0.0434(7) 0.0523(8) 0.0018(5) -0.0032(6) -0.0030(6)
C3 0.0420(7) 0.0673(9) 0.0562(9) 0.0075(7) -0.0023(6) -0.0063(7)
C20 0.0445(7) 0.0466(7) 0.0570(9) -0.0009(6) -0.0033(6) -0.0002(6)
C2 0.0440(7) 0.0523(8) 0.0516(8) -0.0062(6) -0.0007(6) -0.0094(6)
C4 0.0484(8) 0.0575(8) 0.0518(8) -0.0001(6) -0.0046(6) -0.0109(6)
C6 0.0466(7) 0.0445(7) 0.0676(9) 0.0002(6) 0.0023(7) -0.0133(6)
C23 0.0563(8) 0.0531(8) 0.0555(9) -0.0034(7) -0.0112(7) -0.0082(7)
C13 0.0519(8) 0.0656(9) 0.0439(8) -0.0145(7) 0.0035(6) -0.0015(7)
C22 0.0594(9) 0.0528(8) 0.0454(8) 0.0132(7) -0.0058(7) 0.0005(6)
C1 0.0438(7) 0.0374(7) 0.0590(8) -0.0022(5) -0.0026(6) -0.0042(6)
C17 0.0637(8) 0.0431(7) 0.0495(8) -0.0026(6) 0.0125(7) -0.0002(6)
C10 0.0657(9) 0.0652(10) 0.0605(10) -0.0042(8) 0.0080(8) -0.0210(8)
C21 0.0489(8) 0.0537(8) 0.0571(9) 0.0036(6) 0.0018(7) 0.0068(7)
C14 0.0702(10) 0.0876(13) 0.0498(9) -0.0411(9) 0.0118(8) -0.0093(8)
C7 0.0685(10) 0.0790(11) 0.0573(10) 0.0162(9) -0.0086(8) -0.0089(8)
C9 0.0986(13) 0.0769(12) 0.0509(9) -0.0070(10) 0.0073(9) -0.0149(8)
C16 0.1036(13) 0.0409(8) 0.0650(10) -0.0060(8) 0.0293(9) 0.0038(7)
C15 0.1103(15) 0.0588(10) 0.0632(10) -0.0438(10) 0.0307(10) -0.0132(8)
C8 0.0974(13) 0.0846(12) 0.0519(10) 0.0137(11) -0.0077(9) -0.0064(9)

loop_
_atom_type_symbol
_atom_type_description
_atom_type_scat_dispersion_real
_atom_type_scat_dispersion_imag
_atom_type_scat_source
C C 0.0033 0.0016 'International Tables Vol C Tables 4.2.6.8 and 6.1.1.4'
H H 0.0000 0.0000 'International Tables Vol C Tables 4.2.6.8 and 6.1.1.4'
F F 0.0171 0.0103 'International Tables Vol C Tables 4.2.6.8 and 6.1.1.4'
O O 0.0106 0.0060 'International Tables Vol C Tables 4.2.6.8 and 6.1.1.4'

loop_
_geom_angle_atom_site_label_1
_geom_angle_atom_site_label_2
_geom_angle_atom_site_label_3
_geom_angle_site_symmetry_1
_geom_angle_site_symmetry_3
_geom_angle
_geom_angle_publ_flag
C11 O1 C1 . . 116.37(10) ?
C18 O3 C2 . . 116.38(9) ?
C24 C19 C18 . . 122.08(13) ?
C24 C19 C20 . . 120.14(13) ?
C20 C19 C18 . . 117.74(12) ?
O3 C18 C19 . . 112.23(11) ?
O4 C18 O3 . . 123.99(12) ?
O4 C18 C19 . . 123.77(12) ?
C13 C12 C11 . . 116.87(12) ?
C17 C12 C11 . . 122.32(12) ?
C17 C12 C13 . . 120.82(13) ?
C19 C24 H24 . . 120.7 ?
C23 C24 C19 . . 118.64(13) ?
C23 C24 H24 . . 120.7 ?
C4 C5 C6 . . 121.44(13) ?
C10 C5 C4 . . 118.62(13) ?
C10 C5 C6 . . 119.92(13) ?
O1 C11 C12 . . 112.13(11) ?
O2 C11 O1 . . 124.43(12) ?
O2 C11 C12 . . 123.44(12) ?
H3A C3 H3B . . 107.9 ?
C2 C3 H3A . . 109.1 ?
C2 C3 H3B . . 109.1 ?
C4 C3 H3A . . 109.1 ?
C4 C3 H3B . . 109.1 ?
C4 C3 C2 . . 112.34(11) ?
C19 C20 H20 . . 120.3 ?
C21 C20 C19 . . 119.45(13) ?
C21 C20 H20 . . 120.3 ?
O3 C2 C3 . . 110.04(11) ?
O3 C2 H2 . . 108.8 ?
O3 C2 C1 . . 108.10(10) ?
C3 C2 H2 . . 108.8 ?
C1 C2 C3 . . 112.14(12) ?
C1 C2 H2 . . 108.8 ?
C5 C4 C3 . . 121.48(12) ?
C7 C4 C5 . . 119.30(14) ?
C7 C4 C3 . . 119.21(13) ?
C5 C6 H6A . . 108.9 ?
C5 C6 H6B . . 108.9 ?
C5 C6 C1 . . 113.52(11) ?
H6A C6 H6B . . 107.7 ?
C1 C6 H6A . . 108.9 ?
C1 C6 H6B . . 108.9 ?
F6 C23 C24 . . 120.33(13) ?
F6 C23 C22 . . 117.77(13) ?
C24 C23 C22 . . 121.90(13) ?
C12 C13 H13 . . 120.7 ?
C14 C13 C12 . . 118.69(15) ?
C14 C13 H13 . . 120.7 ?
F5 C22 C23 . . 120.51(13) ?
F5 C22 C21 . . 120.83(14) ?
C23 C22 C21 . . 118.66(13) ?
O1 C1 C2 . . 106.70(10) ?
O1 C1 C6 . . 109.52(11) ?
O1 C1 H1 . . 110.3 ?
C2 C1 C6 . . 109.65(10) ?
C2 C1 H1 . . 110.3 ?
C6 C1 H1 . . 110.3 ?
C12 C17 H17 . . 120.8 ?
C16 C17 C12 . . 118.40(14) ?
C16 C17 H17 . . 120.8 ?
C5 C10 H10 . . 119.5 ?
C9 C10 C5 . . 120.97(15) ?
C9 C10 H10 . . 119.5 ?
F4 C21 C20 . . 120.46(13) ?
F4 C21 C22 . . 118.31(13) ?
C20 C21 C22 . . 121.21(14) ?
F1 C14 C13 . . 120.00(18) ?
F1 C14 C15 . . 118.41(15) ?
C13 C14 C15 . . 121.59(15) ?
C4 C7 H7 . . 119.2 ?
C8 C7 C4 . . 121.53(16) ?
C8 C7 H7 . . 119.2 ?
C10 C9 H9 . . 119.9 ?
C10 C9 C8 . . 120.23(16) ?
C8 C9 H9 . . 119.9 ?
F3 C16 C17 . . 119.93(17) ?
F3 C16 C15 . . 118.58(15) ?
C15 C16 C17 . . 121.48(16) ?
F2 C15 C14 . . 120.33(18) ?
F2 C15 C16 . . 120.66(19) ?
C14 C15 C16 . . 119.00(14) ?
C7 C8 C9 . . 119.35(16) ?
C7 C8 H8 . . 120.3 ?
C9 C8 H8 . . 120.3 ?

loop_
_geom_bond_atom_site_label_1
_geom_bond_atom_site_label_2
_geom_bond_site_symmetry_2
_geom_bond_distance
_geom_bond_publ_flag
O1 C11 . 1.3336(16) ?
O1 C1 . 1.4606(15) ?
F5 C22 . 1.3376(16) ?
O3 C18 . 1.3437(16) ?
O3 C2 . 1.4529(16) ?
O4 C18 . 1.2050(15) ?
F4 C21 . 1.3451(17) ?
F6 C23 . 1.3484(16) ?
O2 C11 . 1.2026(16) ?
F1 C14 . 1.3468(19) ?
F3 C16 . 1.3445(19) ?
F2 C15 . 1.3401(18) ?
C19 C18 . 1.4855(19) ?
C19 C24 . 1.3874(18) ?
C19 C20 . 1.3890(19) ?
C12 C11 . 1.4888(18) ?
C12 C13 . 1.3940(17) ?
C12 C17 . 1.3813(19) ?
C24 H24 . 0.9500 ?
C24 C23 . 1.373(2) ?
C5 C4 . 1.3963(19) ?
C5 C6 . 1.512(2) ?
C5 C10 . 1.396(2) ?
C3 H3A . 0.9900 ?
C3 H3B . 0.9900 ?
C3 C2 . 1.512(2) ?
C3 C4 . 1.511(2) ?
C20 H20 . 0.9500 ?
C20 C21 . 1.368(2) ?
C2 H2 . 1.0000 ?
C2 C1 . 1.5060(18) ?
C4 C7 . 1.387(2) ?
C6 H6A . 0.9900 ?
C6 H6B . 0.9900 ?
C6 C1 . 1.512(2) ?
C23 C22 . 1.373(2) ?
C13 H13 . 0.9500 ?
C13 C14 . 1.362(2) ?
C22 C21 . 1.375(2) ?
C1 H1 . 1.0000 ?
C17 H17 . 0.9500 ?
C17 C16 . 1.374(2) ?
C10 H10 . 0.9500 ?
C10 C9 . 1.375(2) ?
C14 C15 . 1.369(3) ?
C7 H7 . 0.9500 ?
C7 C8 . 1.372(2) ?
C9 H9 . 0.9500 ?
C9 C8 . 1.379(3) ?
C16 C15 . 1.374(3) ?
C8 H8 . 0.9500 ?

loop_
_geom_torsion_atom_site_label_1
_geom_torsion_atom_site_label_2
_geom_torsion_atom_site_label_3
_geom_torsion_atom_site_label_4
_geom_torsion_site_symmetry_1
_geom_torsion_site_symmetry_2
_geom_torsion_site_symmetry_3
_geom_torsion_site_symmetry_4
_geom_torsion
_geom_torsion_publ_flag
F5 C22 C21 F4 . . . . -0.7(2) ?
F5 C22 C21 C20 . . . . -179.19(12) ?
O3 C2 C1 O1 . . . . 65.84(13) ?
O3 C2 C1 C6 . . . . -175.63(10) ?
F6 C23 C22 F5 . . . . -0.7(2) ?
F6 C23 C22 C21 . . . . 179.36(12) ?
F1 C14 C15 F2 . . . . -0.7(2) ?
F1 C14 C15 C16 . . . . 178.44(14) ?
F3 C16 C15 F2 . . . . -2.1(2) ?
F3 C16 C15 C14 . . . . 178.82(14) ?
C19 C24 C23 F6 . . . . -179.77(12) ?
C19 C24 C23 C22 . . . . 0.5(2) ?
C19 C20 C21 F4 . . . . -178.61(12) ?
C19 C20 C21 C22 . . . . -0.1(2) ?
C18 O3 C2 C3 . . . . -87.56(14) ?
C18 O3 C2 C1 . . . . 149.68(11) ?
C18 C19 C24 C23 . . . . -177.43(12) ?
C18 C19 C20 C21 . . . . 177.37(11) ?
C12 C13 C14 F1 . . . . -177.78(12) ?
C12 C13 C14 C15 . . . . 1.3(2) ?
C12 C17 C16 F3 . . . . -178.45(13) ?
C12 C17 C16 C15 . . . . 0.7(2) ?
C24 C19 C18 O3 . . . . -10.62(18) ?
C24 C19 C18 O4 . . . . 168.10(13) ?
C24 C19 C20 C21 . . . . -0.3(2) ?
C24 C23 C22 F5 . . . . 179.02(12) ?
C24 C23 C22 C21 . . . . -0.9(2) ?
C5 C4 C7 C8 . . . . 0.0(2) ?
C5 C6 C1 O1 . . . . 70.05(14) ?
C5 C6 C1 C2 . . . . -46.71(15) ?
C5 C10 C9 C8 . . . . 0.3(3) ?
C11 O1 C1 C2 . . . . -146.63(11) ?
C11 O1 C1 C6 . . . . 94.76(13) ?
C11 C12 C13 C14 . . . . 178.91(12) ?
C11 C12 C17 C16 . . . . -179.91(13) ?
C3 C2 C1 O1 . . . . -55.64(14) ?
C3 C2 C1 C6 . . . . 62.89(15) ?
C3 C4 C7 C8 . . . . -178.74(16) ?
C20 C19 C18 O3 . . . . 171.79(11) ?
C20 C19 C18 O4 . . . . -9.5(2) ?
C20 C19 C24 C23 . . . . 0.1(2) ?
C2 O3 C18 O4 . . . . -0.77(19) ?
C2 O3 C18 C19 . . . . 177.94(10) ?
C2 C3 C4 C5 . . . . 16.95(19) ?
C2 C3 C4 C7 . . . . -164.32(13) ?
C4 C5 C6 C1 . . . . 17.94(18) ?
C4 C5 C10 C9 . . . . -0.2(2) ?
C4 C3 C2 O3 . . . . -167.43(10) ?
C4 C3 C2 C1 . . . . -47.08(15) ?
C4 C7 C8 C9 . . . . 0.1(3) ?
C6 C5 C4 C3 . . . . -2.7(2) ?
C6 C5 C4 C7 . . . . 178.61(13) ?
C6 C5 C10 C9 . . . . -178.81(14) ?
C23 C22 C21 F4 . . . . 179.20(12) ?
C23 C22 C21 C20 . . . . 0.7(2) ?
C13 C12 C11 O1 . . . . -177.72(11) ?
C13 C12 C11 O2 . . . . 2.2(2) ?
C13 C12 C17 C16 . . . . -0.04(19) ?
C13 C14 C15 F2 . . . . -179.84(14) ?
C13 C14 C15 C16 . . . . -0.7(2) ?
C1 O1 C11 O2 . . . . 0.8(2) ?
C1 O1 C11 C12 . . . . -179.33(10) ?
C17 C12 C11 O1 . . . . 2.15(18) ?
C17 C12 C11 O2 . . . . -177.98(14) ?
C17 C12 C13 C14 . . . . -1.0(2) ?
C17 C16 C15 F2 . . . . 178.78(14) ?
C17 C16 C15 C14 . . . . -0.4(2) ?
C10 C5 C4 C3 . . . . 178.74(13) ?
C10 C5 C4 C7 . . . . 0.0(2) ?
C10 C5 C6 C1 . . . . -163.47(12) ?
C10 C9 C8 C7 . . . . -0.3(3) ?

_cod_database_fobs_code 2022279
